data_4102243
loop_
_publ_author_name
'Fu-Te Tsai'
'Pei-Lin Chen'
'Wen-Feng Liaw'

_publ_section_title
;
 Roles of the Distinct Electronic Structures of the {Fe(NO)2}9 and
 {Fe(NO)2}10 Dinitrosyliron Complexes in Modulating Nitrite Binding Modes
 and Nitrite Activation Pathways
;
_journal_name_full 'Journal of the American Chemical Society'
_journal_page_first 5290
_journal_page_last 5299
_journal_paper_doi 10.1021/ja100849r
_journal_volume 132
_journal_year 2010
_chemical_formula_sum 'C36 H30 Fe0.5 N3.5 O4.5 P2'
_chemical_formula_weight 673.50
_chemical_name_systematic
; 
 ? 
;
_space_group_IT_number 61
_symmetry_cell_setting orthorhombic
_symmetry_space_group_name_Hall '-P 2ac 2ab'
_symmetry_space_group_name_H-M 'P b c a'
_atom_sites_solution_hydrogens geom
_atom_sites_solution_primary direct
_atom_sites_solution_secondary difmap
_audit_creation_method SHELXL-97
_cell_angle_alpha 90.00
_cell_angle_beta 90.00
_cell_angle_gamma 90.00
_cell_formula_units_Z 8
_cell_length_a 19.6091(16)
_cell_length_b 16.4478(14)
_cell_length_c 19.8447(16)
_cell_measurement_reflns_used 6316
_cell_measurement_temperature 100(2)
_cell_measurement_theta_max 25
_cell_measurement_theta_min 2.5
_cell_volume 6400.4(9)
_computing_cell_refinement 'Bruker SMART'
_computing_data_collection 'Bruker SMART'
_computing_data_reduction 'Bruker Saint'
_computing_molecular_graphics 'Bruker APEX2'
_computing_publication_material 'Bruker APEX2'
_computing_structure_refinement 'SHELXL-97 (Sheldrick, 2008)'
_computing_structure_solution 'SHELXS-97 (Sheldrick, 2008)'
_diffrn_ambient_temperature 100(2)
_diffrn_measured_fraction_theta_full 0.997
_diffrn_measured_fraction_theta_max 0.997
_diffrn_measurement_device_type 'CCD area detector'
_diffrn_measurement_method 'phi and omega scans'
_diffrn_radiation_monochromator graphite
_diffrn_radiation_source 'fine-focus sealed tube'
_diffrn_radiation_type MoK\a
_diffrn_radiation_wavelength 0.71073
_diffrn_reflns_av_R_equivalents 0.0647
_diffrn_reflns_av_sigmaI/netI 0.0287
_diffrn_reflns_limit_h_max 15
_diffrn_reflns_limit_h_min -26
_diffrn_reflns_limit_k_max 18
_diffrn_reflns_limit_k_min -21
_diffrn_reflns_limit_l_max 25
_diffrn_reflns_limit_l_min -26
_diffrn_reflns_number 114447
_diffrn_reflns_theta_full 28.28
_diffrn_reflns_theta_max 28.28
_diffrn_reflns_theta_min 1.91
_exptl_absorpt_coefficient_mu 0.402
_exptl_absorpt_correction_T_max 0.7454
_exptl_absorpt_correction_T_min 0.5016
_exptl_absorpt_correction_type empirical
_exptl_crystal_colour Black
_exptl_crystal_density_diffrn 1.398
_exptl_crystal_density_meas ?
_exptl_crystal_density_method 'not measured'
_exptl_crystal_description Lump
_exptl_crystal_F_000 2796
_exptl_crystal_size_max 0.35
_exptl_crystal_size_mid 0.28
_exptl_crystal_size_min 0.25
_refine_diff_density_max 1.258
_refine_diff_density_min -0.530
_refine_diff_density_rms 0.094
_refine_ls_extinction_method none
_refine_ls_goodness_of_fit_ref 1.170
_refine_ls_hydrogen_treatment constr
_refine_ls_matrix_type full
_refine_ls_number_parameters 440
_refine_ls_number_reflns 7928
_refine_ls_number_restraints 0
_refine_ls_restrained_S_all 1.170
_refine_ls_R_factor_all 0.0998
_refine_ls_R_factor_gt 0.0796
_refine_ls_shift/su_max 0.001
_refine_ls_shift/su_mean 0.000
_refine_ls_structure_factor_coef Fsqd
_refine_ls_weighting_details 'calc w=1/[\s^2^(Fo^2^)+(0.0583P)^2^+19.1425P] where P=(Fo^2^+2Fc^2^)/3'
_refine_ls_weighting_scheme calc
_refine_ls_wR_factor_gt 0.1850
_refine_ls_wR_factor_ref 0.2003
_reflns_number_gt 6402
_reflns_number_total 7928
_reflns_threshold_expression >2sigma(I)
_cod_data_source_file ja100849r_si_002.cif
_cod_data_source_block 100114lt
_cod_depositor_comments
;
The following automatic conversions were performed:

'_exptl_crystal_density_meas' value 'not measured' was changed to '?'
- the value is perceived as not measured.

Automatic conversion script
Id: cif_fix_values 3008 2015-01-20 13:52:24Z robertas 
;
_cod_original_formula_sum 'C36 H30 Fe0.50 N3.50 O4.50 P2'
_cod_database_code 4102243

loop_
_symmetry_equiv_pos_as_xyz
'x, y, z'
'-x+1/2, -y, z+1/2'
'-x, y+1/2, -z+1/2'
'x+1/2, -y+1/2, -z'
'-x, -y, -z'
'x-1/2, y, -z-1/2'
'x, -y-1/2, z-1/2'
'-x-1/2, y-1/2, z'

loop_
_atom_site_label
_atom_site_type_symbol
_atom_site_fract_x
_atom_site_fract_y
_atom_site_fract_z
_atom_site_U_iso_or_equiv
_atom_site_adp_type
_atom_site_occupancy
_atom_site_symmetry_multiplicity
_atom_site_calc_flag
_atom_site_refinement_flags
_atom_site_disorder_assembly
_atom_site_disorder_group
Fe1 Fe 0.0000 0.5000 0.5000 0.0402(2) Uani 1 2 d S . .
P1 P 0.24868(4) 0.90461(6) 0.32741(4) 0.0273(2) Uani 1 1 d . . .
P2 P 0.12628(4) 0.97133(6) 0.39821(4) 0.0251(2) Uani 1 1 d . . .
C1 C 0.23282(18) 0.8450(3) 0.25331(18) 0.0331(8) Uani 1 1 d . . .
C2 C 0.1778(2) 0.8658(3) 0.2119(2) 0.0473(11) Uani 1 1 d . . .
H2 H 0.1488 0.9100 0.2234 0.057 Uiso 1 1 calc R . .
C3 C 0.1662(3) 0.8210(4) 0.1536(3) 0.0655(16) Uani 1 1 d . . .
H3 H 0.1291 0.8348 0.1250 0.079 Uiso 1 1 calc R . .
C4 C 0.2076(3) 0.7573(4) 0.1371(2) 0.0645(16) Uani 1 1 d . . .
H4 H 0.1987 0.7269 0.0973 0.077 Uiso 1 1 calc R . .
C5 C 0.2624(3) 0.7365(3) 0.1778(2) 0.0540(13) Uani 1 1 d . . .
H5 H 0.2910 0.6922 0.1659 0.065 Uiso 1 1 calc R . .
C6 C 0.2750(2) 0.7806(3) 0.2355(2) 0.0409(9) Uani 1 1 d . . .
H6 H 0.3128 0.7668 0.2633 0.049 Uiso 1 1 calc R . .
C7 C 0.27581(16) 0.8359(2) 0.39198(17) 0.0277(7) Uani 1 1 d . . .
C8 C 0.24257(19) 0.7615(3) 0.3980(2) 0.0368(8) Uani 1 1 d . . .
H8 H 0.2093 0.7461 0.3656 0.044 Uiso 1 1 calc R . .
C9 C 0.2576(2) 0.7099(3) 0.4509(2) 0.0467(10) Uani 1 1 d . . .
H9 H 0.2340 0.6598 0.4556 0.056 Uiso 1 1 calc R . .
C10 C 0.3077(2) 0.7318(3) 0.4970(2) 0.0474(11) Uani 1 1 d . . .
H10 H 0.3193 0.6956 0.5325 0.057 Uiso 1 1 calc R . .
C11 C 0.3404(2) 0.8055(3) 0.4915(2) 0.0398(9) Uani 1 1 d . . .
H11 H 0.3739 0.8204 0.5238 0.048 Uiso 1 1 calc R . .
C12 C 0.32518(18) 0.8578(3) 0.43961(18) 0.0337(8) Uani 1 1 d . . .
H12 H 0.3480 0.9086 0.4361 0.040 Uiso 1 1 calc R . .
C13 C 0.31773(16) 0.9732(2) 0.30997(17) 0.0305(8) Uani 1 1 d . . .
C14 C 0.38419(18) 0.9451(3) 0.3037(2) 0.0391(9) Uani 1 1 d . . .
H14 H 0.3935 0.8886 0.3077 0.047 Uiso 1 1 calc R . .
C15 C 0.43685(19) 0.9991(3) 0.2917(2) 0.0507(12) Uani 1 1 d . . .
H15 H 0.4824 0.9798 0.2884 0.061 Uiso 1 1 calc R . .
C16 C 0.4235(2) 1.0801(3) 0.2847(2) 0.0531(13) Uani 1 1 d . . .
H16 H 0.4600 1.1170 0.2774 0.064 Uiso 1 1 calc R . .
C17 C 0.3572(2) 1.1091(3) 0.2880(2) 0.0459(11) Uani 1 1 d . . .
H17 H 0.3480 1.1652 0.2810 0.055 Uiso 1 1 calc R . .
C18 C 0.30430(19) 1.0554(3) 0.30151(18) 0.0373(9) Uani 1 1 d . . .
H18 H 0.2589 1.0749 0.3050 0.045 Uiso 1 1 calc R . .
C19 C 0.15773(16) 0.9697(2) 0.48325(17) 0.0262(7) Uani 1 1 d . . .
C20 C 0.22243(17) 1.0014(2) 0.49563(18) 0.0301(7) Uani 1 1 d . . .
H20 H 0.2490 1.0216 0.4593 0.036 Uiso 1 1 calc R . .
C21 C 0.2481(2) 1.0036(3) 0.56024(19) 0.0372(8) Uani 1 1 d . . .
H21 H 0.2920 1.0258 0.5685 0.045 Uiso 1 1 calc R . .
C22 C 0.2095(2) 0.9734(3) 0.6130(2) 0.0427(10) Uani 1 1 d . . .
H22 H 0.2274 0.9743 0.6575 0.051 Uiso 1 1 calc R . .
C23 C 0.1456(2) 0.9422(3) 0.6014(2) 0.0442(10) Uani 1 1 d . . .
H23 H 0.1194 0.9220 0.6380 0.053 Uiso 1 1 calc R . .
C24 C 0.11934(19) 0.9399(3) 0.53677(19) 0.0373(9) Uani 1 1 d . . .
H24 H 0.0752 0.9180 0.5289 0.045 Uiso 1 1 calc R . .
C25 C 0.09169(15) 1.0704(2) 0.38142(18) 0.0273(7) Uani 1 1 d . . .
C26 C 0.05983(18) 1.1159(2) 0.4312(2) 0.0341(8) Uani 1 1 d . . .
H26 H 0.0579 1.0959 0.4761 0.041 Uiso 1 1 calc R . .
C27 C 0.0309(2) 1.1903(3) 0.4156(3) 0.0462(11) Uani 1 1 d . . .
H27 H 0.0092 1.2215 0.4497 0.055 Uiso 1 1 calc R . .
C28 C 0.0337(2) 1.2187(3) 0.3507(3) 0.0498(12) Uani 1 1 d . . .
H28 H 0.0133 1.2695 0.3399 0.060 Uiso 1 1 calc R . .
C29 C 0.0658(2) 1.1744(3) 0.3008(2) 0.0436(10) Uani 1 1 d . . .
H29 H 0.0679 1.1951 0.2562 0.052 Uiso 1 1 calc R . .
C30 C 0.09489(18) 1.0999(2) 0.3159(2) 0.0344(8) Uani 1 1 d . . .
H30 H 0.1169 1.0692 0.2817 0.041 Uiso 1 1 calc R . .
C31 C 0.05685(16) 0.9003(2) 0.39261(17) 0.0267(7) Uani 1 1 d . . .
C32 C -0.00614(18) 0.9241(2) 0.36673(19) 0.0322(8) Uani 1 1 d . . .
H32 H -0.0137 0.9793 0.3546 0.039 Uiso 1 1 calc R . .
C33 C -0.0580(2) 0.8672(3) 0.3586(2) 0.0387(9) Uani 1 1 d . . .
H33 H -0.1011 0.8839 0.3417 0.046 Uiso 1 1 calc R . .
C34 C -0.0472(2) 0.7870(3) 0.37491(19) 0.0366(8) Uani 1 1 d . . .
H34 H -0.0825 0.7482 0.3683 0.044 Uiso 1 1 calc R . .
C35 C 0.0154(2) 0.7627(3) 0.4011(2) 0.0384(9) Uani 1 1 d . . .
H35 H 0.0227 0.7073 0.4126 0.046 Uiso 1 1 calc R . .
C36 C 0.06694(18) 0.8189(3) 0.4102(2) 0.0369(9) Uani 1 1 d . . .
H36 H 0.1094 0.8022 0.4285 0.044 Uiso 1 1 calc R . .
N1 N 0.18350(14) 0.9562(2) 0.34392(15) 0.0348(7) Uani 1 1 d . . .
N2 N -0.08630(19) 0.5376(2) 0.38607(18) 0.0456(9) Uani 1 1 d . . .
O1 O -0.04580(14) 0.57134(18) 0.42812(14) 0.0413(7) Uani 1 1 d . A .
O2 O -0.11181(17) 0.5856(2) 0.34579(15) 0.0535(8) Uani 1 1 d . A .
N3 N -0.1295(4) 0.4205(5) 0.5370(4) 0.0480(14) Uani 0.534(4) 1 d P A 1
O3 O -0.0923(3) 0.4813(4) 0.5384(3) 0.0436(12) Uani 0.534(4) 1 d P A 1
O4 O -0.1048(3) 0.3611(4) 0.5083(3) 0.0449(10) Uani 0.534(4) 1 d P A 1
N3' N 0.0769(5) 0.6221(6) 0.5144(5) 0.0480(14) Uani 0.466(4) 1 d P A 2
O3' O 0.0919(4) 0.5653(5) 0.4740(4) 0.0436(12) Uani 0.466(4) 1 d P A 2
O4' O 0.0244(4) 0.6155(4) 0.5408(4) 0.0449(10) Uani 0.466(4) 1 d P . 2
N4 N 0.0033(3) 0.4155(4) 0.4343(4) 0.0354(14) Uani 0.50 1 d P . .
O5 O -0.0117(4) 0.3846(4) 0.3852(4) 0.0623(19) Uani 0.50 1 d P . .

loop_
_atom_site_aniso_label
_atom_site_aniso_U_11
_atom_site_aniso_U_22
_atom_site_aniso_U_33
_atom_site_aniso_U_23
_atom_site_aniso_U_13
_atom_site_aniso_U_12
Fe1 0.0279(4) 0.0358(5) 0.0568(5) 0.0087(4) 0.0042(4) 0.0067(3)
P1 0.0136(3) 0.0438(5) 0.0244(4) -0.0008(4) 0.0007(3) 0.0007(3)
P2 0.0141(3) 0.0356(5) 0.0256(4) 0.0063(3) 0.0016(3) 0.0023(3)
C1 0.0247(16) 0.050(2) 0.0247(16) -0.0032(15) 0.0004(13) -0.0126(15)
C2 0.042(2) 0.060(3) 0.040(2) 0.009(2) -0.0131(18) -0.012(2)
C3 0.079(4) 0.074(4) 0.043(3) 0.012(3) -0.030(3) -0.036(3)
C4 0.099(4) 0.061(3) 0.034(2) -0.003(2) -0.007(3) -0.041(3)
C5 0.061(3) 0.060(3) 0.041(2) -0.014(2) 0.014(2) -0.029(2)
C6 0.0283(18) 0.057(3) 0.037(2) -0.0091(19) 0.0081(15) -0.0089(17)
C7 0.0190(14) 0.038(2) 0.0258(16) -0.0035(14) -0.0017(12) 0.0062(13)
C8 0.0306(18) 0.041(2) 0.039(2) -0.0056(17) -0.0053(15) 0.0023(15)
C9 0.055(3) 0.038(2) 0.047(2) 0.0003(19) -0.009(2) 0.0027(19)
C10 0.060(3) 0.044(3) 0.038(2) 0.0008(19) -0.0122(19) 0.018(2)
C11 0.040(2) 0.045(2) 0.035(2) -0.0080(17) -0.0100(16) 0.0144(17)
C12 0.0255(17) 0.043(2) 0.0325(18) -0.0070(16) -0.0031(14) 0.0034(15)
C13 0.0193(15) 0.050(2) 0.0222(15) -0.0068(15) 0.0031(12) -0.0016(14)
C14 0.0220(16) 0.056(3) 0.039(2) -0.0147(18) 0.0034(15) -0.0041(16)
C15 0.0188(17) 0.087(4) 0.046(2) -0.022(2) 0.0082(16) -0.0118(19)
C16 0.037(2) 0.080(4) 0.042(2) -0.023(2) 0.0139(18) -0.028(2)
C17 0.048(2) 0.055(3) 0.034(2) -0.0098(19) 0.0124(17) -0.018(2)
C18 0.0282(17) 0.057(3) 0.0269(17) -0.0037(17) 0.0052(14) -0.0070(17)
C19 0.0209(15) 0.0331(18) 0.0245(15) 0.0044(14) -0.0008(12) 0.0051(13)
C20 0.0240(15) 0.0341(19) 0.0323(18) 0.0017(14) 0.0003(13) 0.0000(13)
C21 0.0316(18) 0.043(2) 0.0371(19) -0.0059(17) -0.0071(16) 0.0059(16)
C22 0.051(2) 0.050(3) 0.0274(18) -0.0011(17) -0.0070(17) 0.0175(19)
C23 0.044(2) 0.061(3) 0.0276(18) 0.0130(19) 0.0061(16) 0.011(2)
C24 0.0247(17) 0.053(2) 0.0341(19) 0.0131(17) 0.0052(14) 0.0042(16)
C25 0.0128(13) 0.0346(19) 0.0344(17) 0.0068(14) -0.0018(12) -0.0017(12)
C26 0.0252(17) 0.036(2) 0.041(2) 0.0088(16) 0.0048(15) -0.0001(14)
C27 0.0274(18) 0.037(2) 0.074(3) 0.009(2) 0.0092(19) 0.0012(16)
C28 0.0275(19) 0.035(2) 0.087(4) 0.021(2) -0.010(2) -0.0017(16)
C29 0.034(2) 0.044(2) 0.053(2) 0.023(2) -0.0176(18) -0.0136(17)
C30 0.0243(16) 0.041(2) 0.0378(19) 0.0096(16) -0.0069(14) -0.0092(14)
C31 0.0204(14) 0.0342(18) 0.0256(16) 0.0021(14) 0.0070(12) 0.0017(13)
C32 0.0265(17) 0.0338(19) 0.0365(19) 0.0075(15) -0.0049(14) -0.0017(14)
C33 0.0280(18) 0.045(2) 0.043(2) 0.0052(18) -0.0093(16) -0.0075(16)
C34 0.037(2) 0.043(2) 0.0294(18) -0.0008(16) 0.0027(15) -0.0120(16)
C35 0.040(2) 0.031(2) 0.044(2) 0.0028(17) 0.0104(17) 0.0008(15)
C36 0.0230(16) 0.040(2) 0.048(2) 0.0089(18) 0.0056(15) 0.0053(15)
N1 0.0186(13) 0.057(2) 0.0284(15) 0.0113(14) 0.0046(11) 0.0076(13)
N2 0.0410(19) 0.058(2) 0.0375(18) 0.0001(17) 0.0008(15) -0.0077(17)
O1 0.0393(15) 0.0451(17) 0.0397(15) -0.0057(13) -0.0032(12) -0.0030(12)
O2 0.0528(19) 0.072(2) 0.0359(15) 0.0139(15) -0.0070(14) -0.0085(16)
N3 0.042(3) 0.063(4) 0.039(3) 0.009(3) -0.006(2) 0.003(3)
O3 0.0314(19) 0.055(4) 0.045(3) 0.002(3) 0.0013(18) 0.010(3)
O4 0.042(2) 0.049(3) 0.043(3) -0.006(2) -0.0034(19) 0.012(2)
N3' 0.042(3) 0.063(4) 0.039(3) 0.009(3) -0.006(2) 0.003(3)
O3' 0.0314(19) 0.055(4) 0.045(3) 0.002(3) 0.0013(18) 0.010(3)
O4' 0.042(2) 0.049(3) 0.043(3) -0.006(2) -0.0034(19) 0.012(2)
N4 0.032(3) 0.039(4) 0.035(3) -0.012(3) 0.004(3) 0.007(3)
O5 0.065(5) 0.050(4) 0.072(5) -0.022(4) 0.022(4) -0.007(3)

loop_
_atom_type_symbol
_atom_type_description
_atom_type_scat_dispersion_real
_atom_type_scat_dispersion_imag
_atom_type_scat_source
C C 0.0033 0.0016 'International Tables Vol C Tables 4.2.6.8 and 6.1.1.4'
H H 0.0000 0.0000 'International Tables Vol C Tables 4.2.6.8 and 6.1.1.4'
N N 0.0061 0.0033 'International Tables Vol C Tables 4.2.6.8 and 6.1.1.4'
O O 0.0106 0.0060 'International Tables Vol C Tables 4.2.6.8 and 6.1.1.4'
P P 0.1023 0.0942 'International Tables Vol C Tables 4.2.6.8 and 6.1.1.4'
Fe Fe 0.3463 0.8444 'International Tables Vol C Tables 4.2.6.8 and 6.1.1.4'

loop_
_geom_angle_atom_site_label_1
_geom_angle_atom_site_label_2
_geom_angle_atom_site_label_3
_geom_angle
_geom_angle_site_symmetry_1
_geom_angle_site_symmetry_3
N4 Fe1 N4 180.000(1) 5_566 .
N4 Fe1 O3 79.6(3) 5_566 .
N4 Fe1 O3 100.4(3) . .
N4 Fe1 O3 100.4(3) 5_566 5_566
N4 Fe1 O3 79.6(3) . 5_566
O3 Fe1 O3 180.000(1) . 5_566
N4 Fe1 O1 92.5(2) 5_566 .
N4 Fe1 O1 87.5(2) . .
O3 Fe1 O1 87.5(2) . .
O3 Fe1 O1 92.5(2) 5_566 .
N4 Fe1 O1 87.5(2) 5_566 5_566
N4 Fe1 O1 92.5(2) . 5_566
O3 Fe1 O1 92.5(2) . 5_566
O3 Fe1 O1 87.5(2) 5_566 5_566
O1 Fe1 O1 180.00(11) . 5_566
N4 Fe1 O4' 155.1(2) 5_566 5_566
N4 Fe1 O4' 24.9(2) . 5_566
O3 Fe1 O4' 78.6(3) . 5_566
O3 Fe1 O4' 101.4(3) 5_566 5_566
O1 Fe1 O4' 98.5(2) . 5_566
O1 Fe1 O4' 81.5(2) 5_566 5_566
N4 Fe1 O4' 24.9(2) 5_566 .
N4 Fe1 O4' 155.1(2) . .
O3 Fe1 O4' 101.4(3) . .
O3 Fe1 O4' 78.6(3) 5_566 .
O1 Fe1 O4' 81.5(2) . .
O1 Fe1 O4' 98.5(2) 5_566 .
O4' Fe1 O4' 180.00(18) 5_566 .
N4 Fe1 O3' 99.9(3) 5_566 5_566
N4 Fe1 O3' 80.1(3) . 5_566
O3 Fe1 O3' 21.9(2) . 5_566
O3 Fe1 O3' 158.1(2) 5_566 5_566
O1 Fe1 O3' 94.9(2) . 5_566
O1 Fe1 O3' 85.1(2) 5_566 5_566
O4' Fe1 O3' 57.1(3) 5_566 5_566
O4' Fe1 O3' 122.9(3) . 5_566
N4 Fe1 O3' 80.1(3) 5_566 .
N4 Fe1 O3' 99.9(3) . .
O3 Fe1 O3' 158.1(2) . .
O3 Fe1 O3' 21.9(2) 5_566 .
O1 Fe1 O3' 85.1(2) . .
O1 Fe1 O3' 94.9(2) 5_566 .
O4' Fe1 O3' 122.9(3) 5_566 .
O4' Fe1 O3' 57.1(3) . .
O3' Fe1 O3' 180.0(4) 5_566 .
N1 P1 C7 115.74(16) . .
N1 P1 C1 109.00(18) . .
C7 P1 C1 107.05(18) . .
N1 P1 C13 108.33(18) . .
C7 P1 C13 108.10(17) . .
C1 P1 C13 108.42(16) . .
N1 P2 C25 106.57(17) . .
N1 P2 C19 113.30(16) . .
C25 P2 C19 108.51(17) . .
N1 P2 C31 113.23(18) . .
C25 P2 C31 107.00(15) . .
C19 P2 C31 107.95(16) . .
C6 C1 C2 119.8(4) . .
C6 C1 P1 121.4(3) . .
C2 C1 P1 118.8(3) . .
C3 C2 C1 119.0(5) . .
C3 C2 H2 120.5 . .
C1 C2 H2 120.5 . .
C4 C3 C2 120.7(5) . .
C4 C3 H3 119.7 . .
C2 C3 H3 119.7 . .
C3 C4 C5 120.6(5) . .
C3 C4 H4 119.7 . .
C5 C4 H4 119.7 . .
C6 C5 C4 119.6(5) . .
C6 C5 H5 120.2 . .
C4 C5 H5 120.2 . .
C5 C6 C1 120.3(4) . .
C5 C6 H6 119.8 . .
C1 C6 H6 119.8 . .
C8 C7 C12 119.5(3) . .
C8 C7 P1 118.6(3) . .
C12 C7 P1 121.7(3) . .
C9 C8 C7 120.4(4) . .
C9 C8 H8 119.8 . .
C7 C8 H8 119.8 . .
C8 C9 C10 119.5(4) . .
C8 C9 H9 120.2 . .
C10 C9 H9 120.2 . .
C11 C10 C9 120.4(4) . .
C11 C10 H10 119.8 . .
C9 C10 H10 119.8 . .
C12 C11 C10 120.6(4) . .
C12 C11 H11 119.7 . .
C10 C11 H11 119.7 . .
C11 C12 C7 119.7(4) . .
C11 C12 H12 120.2 . .
C7 C12 H12 120.2 . .
C18 C13 C14 119.5(4) . .
C18 C13 P1 119.5(3) . .
C14 C13 P1 121.0(3) . .
C15 C14 C13 120.1(4) . .
C15 C14 H14 119.9 . .
C13 C14 H14 119.9 . .
C16 C15 C14 120.1(4) . .
C16 C15 H15 120.0 . .
C14 C15 H15 120.0 . .
C15 C16 C17 120.7(4) . .
C15 C16 H16 119.6 . .
C17 C16 H16 119.6 . .
C16 C17 C18 119.4(5) . .
C16 C17 H17 120.3 . .
C18 C17 H17 120.3 . .
C13 C18 C17 120.1(4) . .
C13 C18 H18 120.0 . .
C17 C18 H18 120.0 . .
C24 C19 C20 119.3(3) . .
C24 C19 P2 122.4(3) . .
C20 C19 P2 118.2(3) . .
C21 C20 C19 120.4(3) . .
C21 C20 H20 119.8 . .
C19 C20 H20 119.8 . .
C20 C21 C22 119.7(4) . .
C20 C21 H21 120.2 . .
C22 C21 H21 120.2 . .
C23 C22 C21 120.5(4) . .
C23 C22 H22 119.8 . .
C21 C22 H22 119.8 . .
C22 C23 C24 120.3(4) . .
C22 C23 H23 119.8 . .
C24 C23 H23 119.8 . .
C23 C24 C19 119.8(4) . .
C23 C24 H24 120.1 . .
C19 C24 H24 120.1 . .
C26 C25 C30 119.9(3) . .
C26 C25 P2 121.8(3) . .
C30 C25 P2 118.3(3) . .
C27 C26 C25 120.2(4) . .
C27 C26 H26 119.9 . .
C25 C26 H26 119.9 . .
C28 C27 C26 119.7(4) . .
C28 C27 H27 120.2 . .
C26 C27 H27 120.2 . .
C27 C28 C29 120.7(4) . .
C27 C28 H28 119.6 . .
C29 C28 H28 119.6 . .
C28 C29 C30 120.0(4) . .
C28 C29 H29 120.0 . .
C30 C29 H29 120.0 . .
C29 C30 C25 119.5(4) . .
C29 C30 H30 120.2 . .
C25 C30 H30 120.2 . .
C32 C31 C36 119.2(3) . .
C32 C31 P2 120.7(3) . .
C36 C31 P2 120.0(3) . .
C33 C32 C31 120.0(4) . .
C33 C32 H32 120.0 . .
C31 C32 H32 120.0 . .
C34 C33 C32 120.4(4) . .
C34 C33 H33 119.8 . .
C32 C33 H33 119.8 . .
C33 C34 C35 120.0(4) . .
C33 C34 H34 120.0 . .
C35 C34 H34 120.0 . .
C36 C35 C34 120.1(4) . .
C36 C35 H35 119.9 . .
C34 C35 H35 119.9 . .
C35 C36 C31 120.3(4) . .
C35 C36 H36 119.9 . .
C31 C36 H36 119.9 . .
P1 N1 P2 143.9(2) . .
O2 N2 O1 113.5(4) . .
N2 O1 Fe1 118.5(3) . .
O4 N3 O3 114.8(8) . .
N3 O3 Fe1 130.8(6) . .
O4' N3' O3' 115.1(10) . .
N3' O3' Fe1 91.2(6) . .
N4 O4' N3' 147.3(10) 5_566 .
N4 O4' O5 49.7(6) 5_566 5_566
N3' O4' O5 126.4(8) . 5_566
N4 O4' Fe1 64.0(6) 5_566 .
N3' O4' Fe1 96.4(6) . .
O5 O4' Fe1 109.7(5) 5_566 .
O4' N4 O5 93.5(9) 5_566 .
O4' N4 Fe1 91.0(7) 5_566 .
O5 N4 Fe1 154.5(7) . .
N4 O5 O4' 36.8(5) . 5_566

loop_
_geom_bond_atom_site_label_1
_geom_bond_atom_site_label_2
_geom_bond_distance
_geom_bond_site_symmetry_2
Fe1 N4 1.906(6) 5_566
Fe1 N4 1.906(6) .
Fe1 O3 1.987(6) .
Fe1 O3 1.987(6) 5_566
Fe1 O1 2.054(3) .
Fe1 O1 2.054(3) 5_566
Fe1 O4' 2.120(7) 5_566
Fe1 O4' 2.120(7) .
Fe1 O3' 2.161(9) 5_566
Fe1 O3' 2.161(9) .
P1 N1 1.569(3) .
P1 C7 1.790(4) .
P1 C1 1.794(4) .
P1 C13 1.796(4) .
P2 N1 1.575(3) .
P2 C25 1.796(4) .
P2 C19 1.797(3) .
P2 C31 1.798(4) .
C1 C6 1.391(6) .
C1 C2 1.399(5) .
C2 C3 1.391(7) .
C2 H2 0.9500 .
C3 C4 1.365(9) .
C3 H3 0.9500 .
C4 C5 1.387(8) .
C4 H4 0.9500 .
C5 C6 1.378(6) .
C5 H5 0.9500 .
C6 H6 0.9500 .
C7 C8 1.392(5) .
C7 C12 1.400(5) .
C8 C9 1.380(6) .
C8 H8 0.9500 .
C9 C10 1.389(6) .
C9 H9 0.9500 .
C10 C11 1.377(7) .
C10 H10 0.9500 .
C11 C12 1.375(6) .
C11 H11 0.9500 .
C12 H12 0.9500 .
C13 C18 1.387(6) .
C13 C14 1.388(5) .
C14 C15 1.383(6) .
C14 H14 0.9500 .
C15 C16 1.364(8) .
C15 H15 0.9500 .
C16 C17 1.386(7) .
C16 H16 0.9500 .
C17 C18 1.389(6) .
C17 H17 0.9500 .
C18 H18 0.9500 .
C19 C24 1.391(5) .
C19 C20 1.393(5) .
C20 C21 1.378(5) .
C20 H20 0.9500 .
C21 C22 1.383(6) .
C21 H21 0.9500 .
C22 C23 1.374(6) .
C22 H22 0.9500 .
C23 C24 1.383(6) .
C23 H23 0.9500 .
C24 H24 0.9500 .
C25 C26 1.388(5) .
C25 C30 1.389(5) .
C26 C27 1.384(6) .
C26 H26 0.9500 .
C27 C28 1.373(7) .
C27 H27 0.9500 .
C28 C29 1.381(7) .
C28 H28 0.9500 .
C29 C30 1.385(6) .
C29 H29 0.9500 .
C30 H30 0.9500 .
C31 C32 1.394(5) .
C31 C36 1.397(5) .
C32 C33 1.392(5) .
C32 H32 0.9500 .
C33 C34 1.375(6) .
C33 H33 0.9500 .
C34 C35 1.391(6) .
C34 H34 0.9500 .
C35 C36 1.383(6) .
C35 H35 0.9500 .
C36 H36 0.9500 .
N2 O2 1.230(5) .
N2 O1 1.278(4) .
N3 O4 1.231(10) .
N3 O3 1.238(11) .
N3' O4' 1.160(12) .
N3' O3' 1.265(12) .
O4' N4 0.893(9) 5_566
O4' O5 1.489(10) 5_566
N4 O4' 0.893(9) 5_566
N4 O5 1.138(9) .
O5 O4' 1.489(10) 5_566
